data_7249093
loop_
_publ_author_name
'Hu, Peng'
'Ding, Manman'
'Gao, Xinpeng'
'Zhu, Aixin'
'Xiao, Fengping'
'Cao, Jiangfei'
'Zhang, Yiquan'

_publ_section_title
;
 Apparently improved energy barrier of Dy(iii) SMMs by adopting the
 bridging bipyrimidine ligand
;
_journal_issue 34
_journal_name_full CrystEngComm
_journal_page_first 4657
_journal_page_last 4668
_journal_paper_doi 10.1039/D4CE00436A
_journal_volume 26
_journal_year 2024
_chemical_formula_sum 'C49 H46 Dy F9 N2 O6'
_chemical_formula_weight 1092.38
_space_group_IT_number 14
_space_group_name_Hall '-P 2ybc'
_space_group_name_H-M_alt 'P 1 21/c 1'
_symmetry_cell_setting monoclinic
_symmetry_space_group_name_H-M 'P 1 21/c 1'
_atom_sites_solution_hydrogens geom
_atom_sites_solution_primary direct
_atom_sites_solution_secondary difmap
_audit_creation_method SHELXL-97
_audit_update_record
;
2020-06-15 deposited with the CCDC.	2024-07-22 downloaded from the CCDC.
;
_cell_angle_alpha 90.00
_cell_angle_beta 106.9770(10)
_cell_angle_gamma 90.00
_cell_formula_units_Z 4
_cell_length_a 15.7153(6)
_cell_length_b 17.6221(6)
_cell_length_c 18.7216(6)
_cell_measurement_reflns_used 11379
_cell_measurement_temperature 173(2)
_cell_measurement_theta_max 28.30
_cell_measurement_theta_min 2.82
_cell_volume 4958.8(3)
_computing_structure_refinement 'SHELXL-97 (Sheldrick, 1997)'
_computing_structure_solution 'SHELXS-97 (Sheldrick, 1990)'
_diffrn_ambient_temperature 173(2)
_diffrn_measured_fraction_theta_full 0.996
_diffrn_measured_fraction_theta_max 0.996
_diffrn_measurement_device_type 'Bruker APEX-II CCD'
_diffrn_radiation_monochromator graphite
_diffrn_radiation_source 'fine-focus sealed tube'
_diffrn_radiation_type MoK\a
_diffrn_radiation_wavelength 0.71073
_diffrn_reflns_av_R_equivalents 0.0285
_diffrn_reflns_av_sigmaI/netI 0.0136
_diffrn_reflns_limit_h_max 18
_diffrn_reflns_limit_h_min -18
_diffrn_reflns_limit_k_max 20
_diffrn_reflns_limit_k_min -20
_diffrn_reflns_limit_l_max 22
_diffrn_reflns_limit_l_min -22
_diffrn_reflns_number 91042
_diffrn_reflns_theta_full 25.01
_diffrn_reflns_theta_max 25.01
_diffrn_reflns_theta_min 2.75
_exptl_absorpt_coefficient_mu 1.588
_exptl_absorpt_correction_T_max 0.9107
_exptl_absorpt_correction_T_min 0.5836
_exptl_absorpt_correction_type psi-scan
_exptl_crystal_density_diffrn 1.463
_exptl_crystal_density_method 'not measured'
_exptl_crystal_description block
_exptl_crystal_F_000 2196
_exptl_crystal_size_max 0.38
_exptl_crystal_size_mid 0.25
_exptl_crystal_size_min 0.06
_refine_diff_density_max 1.534
_refine_diff_density_min -0.822
_refine_diff_density_rms 0.070
_refine_ls_extinction_method none
_refine_ls_goodness_of_fit_ref 1.017
_refine_ls_hydrogen_treatment mixed
_refine_ls_matrix_type full
_refine_ls_number_parameters 608
_refine_ls_number_reflns 8712
_refine_ls_number_restraints 18
_refine_ls_restrained_S_all 1.027
_refine_ls_R_factor_all 0.0349
_refine_ls_R_factor_gt 0.0273
_refine_ls_shift/su_max 0.004
_refine_ls_shift/su_mean 0.000
_refine_ls_structure_factor_coef Fsqd
_refine_ls_weighting_details 'calc w=1/[\s^2^(Fo^2^)+(0.0300P)^2^+12.2320P] where P=(Fo^2^+2Fc^2^)/3'
_refine_ls_weighting_scheme calc
_refine_ls_wR_factor_gt 0.0640
_refine_ls_wR_factor_ref 0.0731
_reflns_number_gt 7656
_reflns_number_total 8712
_reflns_threshold_expression >2sigma(I)
_cod_data_source_file d4ce00436a2.cif
_cod_data_source_block mo_151121e_0m-auto
_cod_depositor_comments 'Adding full bibliography for 7249087--7249094.cif.'
_cod_original_sg_symbol_H-M 'P 21/c'
_cod_database_code 7249093

loop_
_symmetry_equiv_pos_as_xyz
'x, y, z'
'-x, y+1/2, -z+1/2'
'-x, -y, -z'
'x, -y-1/2, z-1/2'

loop_
_atom_site_label
_atom_site_type_symbol
_atom_site_fract_x
_atom_site_fract_y
_atom_site_fract_z
_atom_site_U_iso_or_equiv
_atom_site_adp_type
_atom_site_occupancy
_atom_site_symmetry_multiplicity
_atom_site_calc_flag
_atom_site_refinement_flags
_atom_site_disorder_assembly
_atom_site_disorder_group
Dy1 Dy 0.679072(9) 0.587474(8) 0.696688(7) 0.02369(6) Uani 1 1 d . . .
O1 O 0.73424(15) 0.66127(13) 0.80095(12) 0.0316(5) Uani 1 1 d . . .
F2 F 0.45932(16) 0.55996(18) 0.84595(17) 0.0757(8) Uani 1 1 d . . .
F3 F 0.5540(2) 0.54467(19) 0.95064(14) 0.0817(10) Uani 1 1 d . . .
F4 F 0.5385(2) 0.46066(14) 0.86536(18) 0.0750(8) Uani 1 1 d . . .
O5 O 0.53999(14) 0.64592(12) 0.64616(12) 0.0309(5) Uani 1 1 d . . .
O6 O 0.70227(14) 0.71086(12) 0.65656(12) 0.0303(5) Uani 1 1 d . . .
F7 F 0.40155(14) 0.79728(12) 0.66032(13) 0.0504(6) Uani 1 1 d . . .
F8 F 0.36840(15) 0.70188(18) 0.58781(18) 0.0861(11) Uani 1 1 d . . .
F9 F 0.4066(2) 0.68664(16) 0.7061(2) 0.0847(10) Uani 1 1 d . . .
O10 O 0.82510(14) 0.59085(13) 0.69567(12) 0.0326(5) Uani 1 1 d . . .
O11 O 0.75776(14) 0.49674(13) 0.78278(12) 0.0318(5) Uani 1 1 d . . .
F12 F 0.9922(2) 0.5987(3) 0.6753(2) 0.1066(13) Uani 1 1 d . . .
F13 F 1.05005(16) 0.6110(2) 0.79273(17) 0.0933(12) Uani 1 1 d . . .
F14 F 0.96261(18) 0.69371(18) 0.7300(2) 0.0926(11) Uani 1 1 d . . .
O2 O 0.59391(15) 0.56218(13) 0.77806(12) 0.0330(5) Uani 1 1 d . . .
N1 N 0.60702(18) 0.46481(15) 0.64299(14) 0.0298(6) Uani 1 1 d . . .
N2 N 0.66931(17) 0.56285(15) 0.56191(14) 0.0280(6) Uani 1 1 d . . .
C6 C 0.5929(2) 0.44665(17) 0.57016(17) 0.0267(6) Uani 1 1 d . . .
C7 C 0.5517(2) 0.37935(18) 0.54057(18) 0.0323(7) Uani 1 1 d . . .
H7 H 0.5419 0.3686 0.4891 0.039 Uiso 1 1 calc R . .
C8 C 0.5247(3) 0.32778(19) 0.5852(2) 0.0389(8) Uani 1 1 d . . .
C9 C 0.4803(3) 0.2540(2) 0.5546(2) 0.0580(12) Uani 1 1 d . . .
H9A H 0.5254 0.2141 0.5613 0.087 Uiso 1 1 calc R . .
H9B H 0.4493 0.2599 0.5013 0.087 Uiso 1 1 calc R . .
H9C H 0.4374 0.2400 0.5812 0.087 Uiso 1 1 calc R . .
C10 C 0.5398(3) 0.3464(2) 0.6598(2) 0.0451(9) Uani 1 1 d . . .
H10 H 0.5225 0.3126 0.6926 0.054 Uiso 1 1 calc R . .
C11 C 0.5803(3) 0.4146(2) 0.68583(19) 0.0409(9) Uani 1 1 d . . .
H11 H 0.5898 0.4267 0.7370 0.049 Uiso 1 1 calc R . .
C12 C 0.6268(2) 0.50157(17) 0.52492(17) 0.0263(6) Uani 1 1 d . . .
C13 C 0.6174(2) 0.48978(19) 0.44973(17) 0.0324(7) Uani 1 1 d . . .
H13 H 0.5858 0.4467 0.4251 0.039 Uiso 1 1 calc R . .
C14 C 0.6540(2) 0.5407(2) 0.41029(19) 0.0387(8) Uani 1 1 d . . .
C15 C 0.6996(3) 0.6025(2) 0.4494(2) 0.0422(9) Uani 1 1 d . . .
H15 H 0.7267 0.6384 0.4250 0.051 Uiso 1 1 calc R . .
C16 C 0.7052(2) 0.6115(2) 0.52374(19) 0.0367(8) Uani 1 1 d . . .
H16 H 0.7362 0.6544 0.5494 0.044 Uiso 1 1 calc R . .
C17 C 0.6466(3) 0.5283(3) 0.3288(2) 0.0593(12) Uani 1 1 d . . .
H17A H 0.6458 0.5775 0.3042 0.089 Uiso 1 1 calc R . .
H17B H 0.5914 0.5008 0.3048 0.089 Uiso 1 1 calc R . .
H17C H 0.6976 0.4986 0.3247 0.089 Uiso 1 1 calc R . .
C18 C 0.6094(2) 0.57386(18) 0.84671(18) 0.0309(7) Uani 1 1 d . . .
C19 C 0.6760(2) 0.61624(19) 0.89450(18) 0.0326(7) Uani 1 1 d . . .
H19 H 0.6812 0.6162 0.9464 0.039 Uiso 1 1 calc R . .
C20 C 0.7362(2) 0.65944(17) 0.86876(17) 0.0275(7) Uani 1 1 d . . .
C21 C 0.8057(2) 0.70780(18) 0.92047(17) 0.0296(7) Uani 1 1 d . . .
C22 C 0.8217(2) 0.7074(2) 0.99750(19) 0.0404(8) Uani 1 1 d . . .
H22 H 0.7887 0.6747 1.0198 0.048 Uiso 1 1 calc R . .
C23 C 0.8864(3) 0.7549(3) 1.0418(2) 0.0513(10) Uani 1 1 d . . .
H23 H 0.8972 0.7545 1.0944 0.062 Uiso 1 1 calc R . .
C24 C 0.9350(3) 0.8025(3) 1.0105(2) 0.0544(11) Uani 1 1 d . . .
H24 H 0.9791 0.8347 1.0413 0.065 Uiso 1 1 calc R . .
C25 C 0.9192(3) 0.8033(2) 0.9343(2) 0.0522(10) Uani 1 1 d . . .
H25 H 0.9520 0.8365 0.9123 0.063 Uiso 1 1 calc R . .
C26 C 0.8553(2) 0.7557(2) 0.88951(19) 0.0403(8) Uani 1 1 d . . .
H26 H 0.8455 0.7559 0.8370 0.048 Uiso 1 1 calc R . .
C27 C 0.5410(3) 0.5345(2) 0.8788(2) 0.0429(9) Uani 1 1 d . . .
C28 C 0.5204(2) 0.71488(19) 0.65278(17) 0.0301(7) Uani 1 1 d . . .
C29 C 0.5739(2) 0.77810(18) 0.65933(18) 0.0322(7) Uani 1 1 d . . .
H29 H 0.5505 0.8264 0.6659 0.039 Uiso 1 1 calc R . .
C30 C 0.6630(2) 0.77305(18) 0.65649(16) 0.0282(7) Uani 1 1 d . . .
C31 C 0.7139(2) 0.84336(18) 0.65191(18) 0.0318(7) Uani 1 1 d . . .
C32 C 0.6715(3) 0.9089(2) 0.6172(2) 0.0467(9) Uani 1 1 d . . .
H32 H 0.6084 0.9106 0.5986 0.056 Uiso 1 1 calc R . .
C33 C 0.7213(3) 0.9711(2) 0.6098(3) 0.0682(13) Uani 1 1 d . . .
H33 H 0.6923 1.0152 0.5850 0.082 Uiso 1 1 calc R . .
C34 C 0.8120(4) 0.9702(3) 0.6379(3) 0.0700(14) Uani 1 1 d . . .
H34 H 0.8455 1.0135 0.6324 0.084 Uiso 1 1 calc R . .
C35 C 0.8556(3) 0.9061(3) 0.6746(3) 0.0612(12) Uani 1 1 d . . .
H35 H 0.9184 0.9061 0.6956 0.073 Uiso 1 1 calc R . .
C36 C 0.8062(3) 0.8421(2) 0.6802(2) 0.0416(8) Uani 1 1 d . . .
H36 H 0.8355 0.7975 0.7033 0.050 Uiso 1 1 calc R . .
C37 C 0.4238(2) 0.7260(2) 0.6514(2) 0.0430(9) Uani 1 1 d . . .
C38 C 0.8954(2) 0.5790(2) 0.74830(18) 0.0343(8) Uani 1 1 d . . .
C39 C 0.9069(2) 0.5352(2) 0.81122(19) 0.0378(8) Uani 1 1 d . . .
H39 H 0.9641 0.5330 0.8466 0.045 Uiso 1 1 calc R . .
C40 C 0.8364(2) 0.49311(19) 0.82530(18) 0.0311(7) Uani 1 1 d . . .
C41 C 0.8535(2) 0.44312(19) 0.89238(18) 0.0341(7) Uani 1 1 d . . .
C42 C 0.7811(3) 0.4139(2) 0.9112(2) 0.0484(10) Uani 1 1 d . . .
H42 H 0.7225 0.4250 0.8810 0.058 Uiso 1 1 calc R . .
C43 C 0.7938(3) 0.3685(3) 0.9740(2) 0.0599(12) Uani 1 1 d . . .
H43 H 0.7440 0.3491 0.9872 0.072 Uiso 1 1 calc R . .
C44 C 0.8799(3) 0.3514(2) 1.0177(2) 0.0553(11) Uani 1 1 d . . .
H44 H 0.8889 0.3201 1.0606 0.066 Uiso 1 1 calc R . .
C45 C 0.9516(3) 0.3796(2) 0.9989(2) 0.0520(10) Uani 1 1 d . . .
H45 H 1.0102 0.3676 1.0285 0.062 Uiso 1 1 calc R . .
C46 C 0.9393(3) 0.4256(2) 0.9369(2) 0.0433(9) Uani 1 1 d . . .
H46 H 0.9894 0.4453 0.9245 0.052 Uiso 1 1 calc R . .
C47 C 0.9764(2) 0.6194(3) 0.7374(2) 0.0541(11) Uani 1 1 d . . .
C1 C 1.1426(7) 0.8831(6) 0.8722(6) 0.147(4) Uani 1 1 d . . .
H1A H 1.1630 0.9300 0.8531 0.176 Uiso 1 1 calc R . .
H1B H 1.0780 0.8780 0.8473 0.176 Uiso 1 1 calc R . .
C2 C 1.1563(5) 0.8923(6) 0.9534(7) 0.162(4) Uani 1 1 d . . .
H2A H 1.2213 0.8947 0.9775 0.194 Uiso 1 1 calc R . .
H2B H 1.1349 0.8452 0.9712 0.194 Uiso 1 1 calc R . .
C4 C 1.1693(7) 0.8027(6) 0.7742(7) 0.149(4) Uani 1 1 d . . .
H4A H 1.1858 0.8482 0.7503 0.179 Uiso 1 1 calc R . .
H4B H 1.1040 0.7962 0.7543 0.179 Uiso 1 1 calc R . .
C3 C 1.1152(7) 0.9580(6) 0.9834(7) 0.168(4) Uani 1 1 d U . .
H3A H 1.0507 0.9578 0.9604 0.252 Uiso 1 1 calc R . .
H3B H 1.1401 1.0058 0.9716 0.252 Uiso 1 1 calc R . .
H3C H 1.1284 0.9530 1.0377 0.252 Uiso 1 1 calc R . .
C5 C 1.1905(7) 0.8150(7) 0.8496(7) 0.149(4) Uani 1 1 d . . .
H5A H 1.2555 0.8231 0.8692 0.179 Uiso 1 1 calc R . .
H5B H 1.1759 0.7687 0.8736 0.179 Uiso 1 1 calc R . .
C48 C 1.2138(6) 0.7349(7) 0.7528(7) 0.153(4) Uani 1 1 d U . .
H48A H 1.2787 0.7441 0.7666 0.184 Uiso 1 1 calc R . .
H48B H 1.2036 0.6903 0.7814 0.184 Uiso 1 1 calc R . .
C49 C 1.1821(8) 0.7181(8) 0.6748(7) 0.198(5) Uani 1 1 d U . .
H49A H 1.1990 0.7591 0.6463 0.297 Uiso 1 1 calc R . .
H49B H 1.1172 0.7132 0.6598 0.297 Uiso 1 1 calc R . .
H49C H 1.2085 0.6703 0.6648 0.297 Uiso 1 1 calc R . .

loop_
_atom_site_aniso_label
_atom_site_aniso_U_11
_atom_site_aniso_U_22
_atom_site_aniso_U_33
_atom_site_aniso_U_23
_atom_site_aniso_U_13
_atom_site_aniso_U_12
Dy1 0.02348(8) 0.02386(9) 0.02033(8) -0.00197(5) 0.00104(6) -0.00198(5)
O1 0.0378(13) 0.0331(12) 0.0237(11) -0.0055(9) 0.0084(9) -0.0081(10)
F2 0.0394(14) 0.099(2) 0.096(2) 0.0137(17) 0.0314(14) -0.0036(14)
F3 0.095(2) 0.115(2) 0.0464(14) -0.0171(15) 0.0385(14) -0.0594(19)
F4 0.095(2) 0.0399(14) 0.113(2) -0.0082(14) 0.0668(19) -0.0232(14)
O5 0.0291(12) 0.0257(12) 0.0327(12) -0.0050(9) 0.0010(9) 0.0001(9)
O6 0.0318(12) 0.0264(12) 0.0306(12) -0.0008(9) 0.0055(9) 0.0010(9)
F7 0.0402(12) 0.0427(12) 0.0677(15) -0.0132(11) 0.0147(11) 0.0096(10)
F8 0.0308(12) 0.106(2) 0.105(2) -0.0675(19) -0.0064(13) 0.0083(13)
F9 0.0733(19) 0.0676(18) 0.138(3) 0.0299(18) 0.070(2) 0.0148(15)
O10 0.0270(12) 0.0438(14) 0.0237(11) 0.0047(10) 0.0020(9) 0.0030(10)
O11 0.0300(12) 0.0309(12) 0.0294(11) 0.0034(9) 0.0008(9) -0.0011(9)
F12 0.069(2) 0.181(4) 0.087(2) 0.005(2) 0.0494(18) -0.023(2)
F13 0.0314(13) 0.141(3) 0.089(2) 0.073(2) -0.0125(13) -0.0193(15)
F14 0.0504(16) 0.082(2) 0.133(3) 0.051(2) 0.0079(17) -0.0182(15)
O2 0.0318(12) 0.0361(12) 0.0295(12) -0.0046(10) 0.0067(10) -0.0067(10)
N1 0.0363(15) 0.0263(14) 0.0239(13) -0.0031(11) 0.0042(11) -0.0048(11)
N2 0.0287(14) 0.0272(13) 0.0260(13) -0.0016(11) 0.0045(11) -0.0016(11)
C6 0.0251(15) 0.0251(16) 0.0269(16) 0.0010(13) 0.0028(12) 0.0014(12)
C7 0.0381(18) 0.0288(17) 0.0252(16) -0.0054(13) 0.0019(14) -0.0013(14)
C8 0.050(2) 0.0274(17) 0.0354(18) -0.0032(15) 0.0065(16) -0.0086(15)
C9 0.085(3) 0.039(2) 0.048(2) -0.0108(18) 0.016(2) -0.026(2)
C10 0.063(3) 0.035(2) 0.0355(19) 0.0031(15) 0.0106(18) -0.0153(18)
C11 0.060(2) 0.0339(19) 0.0251(17) 0.0008(14) 0.0069(16) -0.0136(17)
C12 0.0250(15) 0.0246(15) 0.0263(15) -0.0022(12) 0.0027(12) 0.0020(12)
C13 0.0368(18) 0.0320(17) 0.0249(16) -0.0054(13) 0.0034(13) -0.0012(14)
C14 0.048(2) 0.042(2) 0.0263(17) -0.0029(15) 0.0107(15) -0.0001(16)
C15 0.054(2) 0.042(2) 0.0337(19) 0.0016(16) 0.0174(17) -0.0088(17)
C16 0.043(2) 0.0323(18) 0.0360(19) -0.0037(15) 0.0133(16) -0.0109(15)
C17 0.088(3) 0.063(3) 0.030(2) -0.0044(19) 0.023(2) -0.013(2)
C18 0.0313(17) 0.0297(17) 0.0327(18) -0.0020(14) 0.0111(14) -0.0005(13)
C19 0.0367(18) 0.0339(18) 0.0287(17) -0.0049(14) 0.0119(14) -0.0047(14)
C20 0.0287(16) 0.0261(16) 0.0270(16) -0.0058(13) 0.0069(13) 0.0021(13)
C21 0.0294(16) 0.0310(17) 0.0277(16) -0.0073(13) 0.0074(13) -0.0023(13)
C22 0.042(2) 0.050(2) 0.0291(18) -0.0076(16) 0.0114(15) -0.0065(17)
C23 0.051(2) 0.070(3) 0.0285(18) -0.0184(19) 0.0057(17) -0.015(2)
C24 0.049(2) 0.063(3) 0.045(2) -0.020(2) 0.0037(18) -0.021(2)
C25 0.052(2) 0.056(3) 0.047(2) -0.0106(19) 0.0121(19) -0.024(2)
C26 0.044(2) 0.047(2) 0.0287(17) -0.0059(15) 0.0087(15) -0.0123(17)
C27 0.045(2) 0.045(2) 0.043(2) -0.0083(17) 0.0189(17) -0.0134(17)
C28 0.0301(17) 0.0339(18) 0.0229(15) -0.0040(13) 0.0026(13) 0.0036(14)
C29 0.0386(18) 0.0262(17) 0.0305(17) -0.0042(13) 0.0081(14) 0.0024(14)
C30 0.0358(17) 0.0280(17) 0.0170(14) -0.0021(12) 0.0020(12) -0.0017(14)
C31 0.0405(19) 0.0289(17) 0.0270(16) -0.0039(13) 0.0116(14) -0.0033(14)
C32 0.048(2) 0.032(2) 0.062(3) 0.0060(17) 0.020(2) 0.0013(16)
C33 0.075(3) 0.034(2) 0.098(4) 0.013(2) 0.029(3) -0.005(2)
C34 0.077(3) 0.042(2) 0.091(4) 0.001(2) 0.025(3) -0.026(2)
C35 0.054(3) 0.062(3) 0.063(3) -0.003(2) 0.009(2) -0.026(2)
C36 0.045(2) 0.042(2) 0.0349(19) 0.0029(16) 0.0068(16) -0.0073(17)
C37 0.0359(19) 0.040(2) 0.052(2) -0.0122(17) 0.0109(17) 0.0014(16)
C38 0.0276(17) 0.044(2) 0.0287(17) 0.0042(14) 0.0039(14) 0.0016(14)
C39 0.0275(17) 0.048(2) 0.0302(17) 0.0097(15) -0.0031(14) -0.0002(15)
C40 0.0345(18) 0.0299(17) 0.0256(16) 0.0011(13) 0.0038(14) 0.0013(14)
C41 0.0397(19) 0.0281(17) 0.0300(17) 0.0053(14) 0.0034(14) 0.0033(14)
C42 0.045(2) 0.046(2) 0.052(2) 0.0135(18) 0.0102(19) -0.0011(17)
C43 0.062(3) 0.065(3) 0.051(2) 0.022(2) 0.014(2) -0.010(2)
C44 0.077(3) 0.047(2) 0.037(2) 0.0160(18) 0.009(2) 0.002(2)
C45 0.054(2) 0.051(2) 0.040(2) 0.0142(19) -0.0038(18) 0.004(2)
C46 0.041(2) 0.047(2) 0.0352(19) 0.0110(16) 0.0012(16) 0.0011(17)
C47 0.0263(19) 0.078(3) 0.053(2) 0.032(2) 0.0044(17) 0.0011(19)
C1 0.142(9) 0.137(8) 0.137(8) 0.036(7) 0.005(7) -0.068(7)
C2 0.069(5) 0.171(10) 0.226(13) 0.035(9) 0.013(6) -0.061(6)
C4 0.142(8) 0.125(8) 0.159(9) 0.036(7) 0.011(7) -0.043(6)
C3 0.142(7) 0.116(6) 0.232(9) -0.012(6) 0.035(6) -0.056(5)
C5 0.117(7) 0.174(11) 0.155(10) 0.032(8) 0.040(7) -0.055(7)
C48 0.111(6) 0.180(8) 0.185(8) 0.002(7) 0.069(6) -0.028(6)
C49 0.160(8) 0.224(9) 0.221(9) 0.012(8) 0.073(7) -0.033(7)

loop_
_atom_type_symbol
_atom_type_description
_atom_type_scat_dispersion_real
_atom_type_scat_dispersion_imag
_atom_type_scat_source
C C 0.0033 0.0016 'International Tables Vol C Tables 4.2.6.8 and 6.1.1.4'
H H 0.0000 0.0000 'International Tables Vol C Tables 4.2.6.8 and 6.1.1.4'
Dy Dy -0.1892 4.4098 'International Tables Vol C Tables 4.2.6.8 and 6.1.1.4'
F F 0.0171 0.0103 'International Tables Vol C Tables 4.2.6.8 and 6.1.1.4'
N N 0.0061 0.0033 'International Tables Vol C Tables 4.2.6.8 and 6.1.1.4'
O O 0.0106 0.0060 'International Tables Vol C Tables 4.2.6.8 and 6.1.1.4'

loop_
_geom_angle_atom_site_label_1
_geom_angle_atom_site_label_2
_geom_angle_atom_site_label_3
_geom_angle
_geom_angle_site_symmetry_1
_geom_angle_site_symmetry_3
_geom_angle_publ_flag
O1 Dy1 O10 82.09(8) . . ?
O1 Dy1 O2 72.58(8) . . ?
O10 Dy1 O2 140.33(8) . . ?
O1 Dy1 O11 79.03(8) . . ?
O10 Dy1 O11 72.35(8) . . ?
O2 Dy1 O11 73.20(8) . . ?
O1 Dy1 O5 99.79(8) . . ?
O10 Dy1 O5 142.91(8) . . ?
O2 Dy1 O5 72.83(8) . . ?
O11 Dy1 O5 144.64(8) . . ?
O1 Dy1 O6 72.18(8) . . ?
O10 Dy1 O6 74.15(8) . . ?
O2 Dy1 O6 123.48(8) . . ?
O11 Dy1 O6 138.17(7) . . ?
O5 Dy1 O6 71.37(8) . . ?
O1 Dy1 N1 147.46(8) . . ?
O10 Dy1 N1 110.69(9) . . ?
O2 Dy1 N1 79.64(8) . . ?
O11 Dy1 N1 76.95(8) . . ?
O5 Dy1 N1 87.62(8) . . ?
O6 Dy1 N1 139.33(8) . . ?
O1 Dy1 N2 147.85(8) . . ?
O10 Dy1 N2 76.44(8) . . ?
O2 Dy1 N2 137.57(8) . . ?
O11 Dy1 N2 115.82(8) . . ?
O5 Dy1 N2 83.97(8) . . ?
O6 Dy1 N2 79.05(8) . . ?
N1 Dy1 N2 64.04(8) . . ?
C20 O1 Dy1 137.2(2) . . ?
C28 O5 Dy1 127.2(2) . . ?
C30 O6 Dy1 132.9(2) . . ?
C38 O10 Dy1 129.5(2) . . ?
C40 O11 Dy1 133.6(2) . . ?
C18 O2 Dy1 131.1(2) . . ?
C11 N1 C6 117.3(3) . . ?
C11 N1 Dy1 120.8(2) . . ?
C6 N1 Dy1 121.9(2) . . ?
C16 N2 C12 117.4(3) . . ?
C16 N2 Dy1 120.8(2) . . ?
C12 N2 Dy1 121.9(2) . . ?
N1 C6 C7 121.6(3) . . ?
N1 C6 C12 116.1(3) . . ?
C7 C6 C12 122.2(3) . . ?
C8 C7 C6 120.7(3) . . ?
C8 C7 H7 119.7 . . ?
C6 C7 H7 119.7 . . ?
C7 C8 C10 117.5(3) . . ?
C7 C8 C9 121.7(3) . . ?
C10 C8 C9 120.8(3) . . ?
C8 C9 H9A 109.5 . . ?
C8 C9 H9B 109.5 . . ?
H9A C9 H9B 109.5 . . ?
C8 C9 H9C 109.5 . . ?
H9A C9 H9C 109.5 . . ?
H9B C9 H9C 109.5 . . ?
C11 C10 C8 119.1(3) . . ?
C11 C10 H10 120.4 . . ?
C8 C10 H10 120.4 . . ?
N1 C11 C10 123.8(3) . . ?
N1 C11 H11 118.1 . . ?
C10 C11 H11 118.1 . . ?
N2 C12 C13 122.1(3) . . ?
N2 C12 C6 115.8(3) . . ?
C13 C12 C6 122.1(3) . . ?
C12 C13 C14 120.3(3) . . ?
C12 C13 H13 119.9 . . ?
C14 C13 H13 119.9 . . ?
C15 C14 C13 117.2(3) . . ?
C15 C14 C17 121.4(3) . . ?
C13 C14 C17 121.4(3) . . ?
C16 C15 C14 119.5(3) . . ?
C16 C15 H15 120.2 . . ?
C14 C15 H15 120.2 . . ?
N2 C16 C15 123.5(3) . . ?
N2 C16 H16 118.2 . . ?
C15 C16 H16 118.2 . . ?
C14 C17 H17A 109.5 . . ?
C14 C17 H17B 109.5 . . ?
H17A C17 H17B 109.5 . . ?
C14 C17 H17C 109.5 . . ?
H17A C17 H17C 109.5 . . ?
H17B C17 H17C 109.5 . . ?
O2 C18 C19 129.6(3) . . ?
O2 C18 C27 112.2(3) . . ?
C19 C18 C27 118.2(3) . . ?
C18 C19 C20 122.0(3) . . ?
C18 C19 H19 119.0 . . ?
C20 C19 H19 119.0 . . ?
O1 C20 C19 122.5(3) . . ?
O1 C20 C21 115.8(3) . . ?
C19 C20 C21 121.6(3) . . ?
C26 C21 C22 118.9(3) . . ?
C26 C21 C20 118.0(3) . . ?
C22 C21 C20 123.1(3) . . ?
C23 C22 C21 119.7(4) . . ?
C23 C22 H22 120.1 . . ?
C21 C22 H22 120.1 . . ?
C24 C23 C22 120.9(4) . . ?
C24 C23 H23 119.5 . . ?
C22 C23 H23 119.5 . . ?
C25 C24 C23 119.6(4) . . ?
C25 C24 H24 120.2 . . ?
C23 C24 H24 120.2 . . ?
C24 C25 C26 120.0(4) . . ?
C24 C25 H25 120.0 . . ?
C26 C25 H25 120.0 . . ?
C21 C26 C25 120.8(3) . . ?
C21 C26 H26 119.6 . . ?
C25 C26 H26 119.6 . . ?
F3 C27 F4 108.5(3) . . ?
F3 C27 F2 105.6(3) . . ?
F4 C27 F2 105.8(3) . . ?
F3 C27 C18 114.9(3) . . ?
F4 C27 C18 110.7(3) . . ?
F2 C27 C18 110.9(3) . . ?
O5 C28 C29 128.6(3) . . ?
O5 C28 C37 113.0(3) . . ?
C29 C28 C37 118.4(3) . . ?
C28 C29 C30 121.9(3) . . ?
C28 C29 H29 119.1 . . ?
C30 C29 H29 119.1 . . ?
O6 C30 C29 123.0(3) . . ?
O6 C30 C31 116.9(3) . . ?
C29 C30 C31 120.1(3) . . ?
C36 C31 C32 119.5(3) . . ?
C36 C31 C30 118.9(3) . . ?
C32 C31 C30 121.6(3) . . ?
C33 C32 C31 119.9(4) . . ?
C33 C32 H32 120.1 . . ?
C31 C32 H32 120.1 . . ?
C34 C33 C32 120.7(4) . . ?
C34 C33 H33 119.6 . . ?
C32 C33 H33 119.6 . . ?
C33 C34 C35 120.4(4) . . ?
C33 C34 H34 119.8 . . ?
C35 C34 H34 119.8 . . ?
C36 C35 C34 119.3(4) . . ?
C36 C35 H35 120.4 . . ?
C34 C35 H35 120.4 . . ?
C35 C36 C31 120.2(4) . . ?
C35 C36 H36 119.9 . . ?
C31 C36 H36 119.9 . . ?
F8 C37 F7 106.8(3) . . ?
F8 C37 F9 107.3(4) . . ?
F7 C37 F9 106.1(3) . . ?
F8 C37 C28 111.4(3) . . ?
F7 C37 C28 114.7(3) . . ?
F9 C37 C28 110.3(3) . . ?
O10 C38 C39 128.8(3) . . ?
O10 C38 C47 113.1(3) . . ?
C39 C38 C47 118.1(3) . . ?
C38 C39 C40 122.5(3) . . ?
C38 C39 H39 118.7 . . ?
C40 C39 H39 118.7 . . ?
O11 C40 C39 122.0(3) . . ?
O11 C40 C41 117.6(3) . . ?
C39 C40 C41 120.4(3) . . ?
C42 C41 C46 119.1(3) . . ?
C42 C41 C40 118.3(3) . . ?
C46 C41 C40 122.6(3) . . ?
C41 C42 C43 120.3(4) . . ?
C41 C42 H42 119.8 . . ?
C43 C42 H42 119.8 . . ?
C42 C43 C44 119.7(4) . . ?
C42 C43 H43 120.1 . . ?
C44 C43 H43 120.1 . . ?
C45 C44 C43 120.1(4) . . ?
C45 C44 H44 120.0 . . ?
C43 C44 H44 120.0 . . ?
C44 C45 C46 120.4(4) . . ?
C44 C45 H45 119.8 . . ?
C46 C45 H45 119.8 . . ?
C45 C46 C41 120.4(4) . . ?
C45 C46 H46 119.8 . . ?
C41 C46 H46 119.8 . . ?
F12 C47 F13 108.4(4) . . ?
F12 C47 F14 104.5(4) . . ?
F13 C47 F14 105.8(4) . . ?
F12 C47 C38 111.7(4) . . ?
F13 C47 C38 114.7(3) . . ?
F14 C47 C38 111.0(3) . . ?
C2 C1 C5 115.5(10) . . ?
C2 C1 H1A 108.4 . . ?
C5 C1 H1A 108.4 . . ?
C2 C1 H1B 108.4 . . ?
C5 C1 H1B 108.4 . . ?
H1A C1 H1B 107.5 . . ?
C1 C2 C3 121.0(11) . . ?
C1 C2 H2A 107.1 . . ?
C3 C2 H2A 107.1 . . ?
C1 C2 H2B 107.1 . . ?
C3 C2 H2B 107.1 . . ?
H2A C2 H2B 106.8 . . ?
C5 C4 C48 114.2(11) . . ?
C5 C4 H4A 108.7 . . ?
C48 C4 H4A 108.7 . . ?
C5 C4 H4B 108.7 . . ?
C48 C4 H4B 108.7 . . ?
H4A C4 H4B 107.6 . . ?
C2 C3 H3A 109.5 . . ?
C2 C3 H3B 109.5 . . ?
H3A C3 H3B 109.5 . . ?
C2 C3 H3C 109.5 . . ?
H3A C3 H3C 109.5 . . ?
H3B C3 H3C 109.5 . . ?
C4 C5 C1 114.5(11) . . ?
C4 C5 H5A 108.6 . . ?
C1 C5 H5A 108.6 . . ?
C4 C5 H5B 108.6 . . ?
C1 C5 H5B 108.6 . . ?
H5A C5 H5B 107.6 . . ?
C49 C48 C4 112.9(11) . . ?
C49 C48 H48A 109.0 . . ?
C4 C48 H48A 109.0 . . ?
C49 C48 H48B 109.0 . . ?
C4 C48 H48B 109.0 . . ?
H48A C48 H48B 107.8 . . ?
C48 C49 H49A 109.5 . . ?
C48 C49 H49B 109.5 . . ?
H49A C49 H49B 109.5 . . ?
C48 C49 H49C 109.5 . . ?
H49A C49 H49C 109.5 . . ?
H49B C49 H49C 109.5 . . ?

loop_
_geom_bond_atom_site_label_1
_geom_bond_atom_site_label_2
_geom_bond_distance
_geom_bond_site_symmetry_2
_geom_bond_publ_flag
Dy1 O1 2.294(2) . ?
Dy1 O10 2.301(2) . ?
Dy1 O2 2.345(2) . ?
Dy1 O11 2.349(2) . ?
Dy1 O5 2.351(2) . ?
Dy1 O6 2.363(2) . ?
Dy1 N1 2.510(3) . ?
Dy1 N2 2.521(3) . ?
O1 C20 1.261(4) . ?
F2 C27 1.330(5) . ?
F3 C27 1.312(4) . ?
F4 C27 1.323(4) . ?
O5 C28 1.268(4) . ?
O6 C30 1.258(4) . ?
F7 C37 1.327(4) . ?
F8 C37 1.324(4) . ?
F9 C37 1.328(5) . ?
O10 C38 1.265(4) . ?
O11 C40 1.261(4) . ?
F12 C47 1.309(6) . ?
F13 C47 1.317(4) . ?
F14 C47 1.327(6) . ?
O2 C18 1.253(4) . ?
N1 C11 1.341(4) . ?
N1 C6 1.354(4) . ?
N2 C16 1.341(4) . ?
N2 C12 1.349(4) . ?
C6 C7 1.387(4) . ?
C6 C12 1.484(4) . ?
C7 C8 1.383(5) . ?
C7 H7 0.9500 . ?
C8 C10 1.385(5) . ?
C8 C9 1.508(5) . ?
C9 H9A 0.9800 . ?
C9 H9B 0.9800 . ?
C9 H9C 0.9800 . ?
C10 C11 1.381(5) . ?
C10 H10 0.9500 . ?
C11 H11 0.9500 . ?
C12 C13 1.388(4) . ?
C13 C14 1.389(5) . ?
C13 H13 0.9500 . ?
C14 C15 1.389(5) . ?
C14 C17 1.511(5) . ?
C15 C16 1.378(5) . ?
C15 H15 0.9500 . ?
C16 H16 0.9500 . ?
C17 H17A 0.9800 . ?
C17 H17B 0.9800 . ?
C17 H17C 0.9800 . ?
C18 C19 1.380(5) . ?
C18 C27 1.541(5) . ?
C19 C20 1.405(5) . ?
C19 H19 0.9500 . ?
C20 C21 1.496(4) . ?
C21 C26 1.386(5) . ?
C21 C22 1.389(5) . ?
C22 C23 1.389(5) . ?
C22 H22 0.9500 . ?
C23 C24 1.375(6) . ?
C23 H23 0.9500 . ?
C24 C25 1.375(6) . ?
C24 H24 0.9500 . ?
C25 C26 1.387(5) . ?
C25 H25 0.9500 . ?
C26 H26 0.9500 . ?
C28 C29 1.379(5) . ?
C28 C37 1.523(5) . ?
C29 C30 1.419(5) . ?
C29 H29 0.9500 . ?
C30 C31 1.491(5) . ?
C31 C36 1.391(5) . ?
C31 C32 1.395(5) . ?
C32 C33 1.377(6) . ?
C32 H32 0.9500 . ?
C33 C34 1.368(7) . ?
C33 H33 0.9500 . ?
C34 C35 1.393(7) . ?
C34 H34 0.9500 . ?
C35 C36 1.390(5) . ?
C35 H35 0.9500 . ?
C36 H36 0.9500 . ?
C38 C39 1.376(5) . ?
C38 C47 1.524(5) . ?
C39 C40 1.420(5) . ?
C39 H39 0.9500 . ?
C40 C41 1.493(4) . ?
C41 C42 1.386(5) . ?
C41 C46 1.397(5) . ?
C42 C43 1.388(6) . ?
C42 H42 0.9500 . ?
C43 C44 1.395(6) . ?
C43 H43 0.9500 . ?
C44 C45 1.369(6) . ?
C44 H44 0.9500 . ?
C45 C46 1.380(5) . ?
C45 H45 0.9500 . ?
C46 H46 0.9500 . ?
C1 C2 1.479(14) . ?
C1 C5 1.541(14) . ?
C1 H1A 0.9900 . ?
C1 H1B 0.9900 . ?
C2 C3 1.511(14) . ?
C2 H2A 0.9900 . ?
C2 H2B 0.9900 . ?
C4 C5 1.369(12) . ?
C4 C48 1.497(13) . ?
C4 H4A 0.9900 . ?
C4 H4B 0.9900 . ?
C3 H3A 0.9800 . ?
C3 H3B 0.9800 . ?
C3 H3C 0.9800 . ?
C5 H5A 0.9900 . ?
C5 H5B 0.9900 . ?
C48 C49 1.429(13) . ?
C48 H48A 0.9900 . ?
C48 H48B 0.9900 . ?
C49 H49A 0.9800 . ?
C49 H49B 0.9800 . ?
C49 H49C 0.9800 . ?

loop_
_geom_torsion_atom_site_label_1
_geom_torsion_atom_site_label_2
_geom_torsion_atom_site_label_3
_geom_torsion_atom_site_label_4
_geom_torsion
_geom_torsion_site_symmetry_1
_geom_torsion_site_symmetry_2
_geom_torsion_site_symmetry_3
_geom_torsion_site_symmetry_4
_geom_torsion_publ_flag
O10 Dy1 O1 C20 -124.2(3) . . . . ?
O2 Dy1 O1 C20 24.9(3) . . . . ?
O11 Dy1 O1 C20 -50.8(3) . . . . ?
O5 Dy1 O1 C20 93.3(3) . . . . ?
O6 Dy1 O1 C20 160.0(3) . . . . ?
N1 Dy1 O1 C20 -7.8(4) . . . . ?
N2 Dy1 O1 C20 -172.5(3) . . . . ?
O1 Dy1 O5 C28 29.1(3) . . . . ?
O10 Dy1 O5 C28 -60.7(3) . . . . ?
O2 Dy1 O5 C28 97.3(3) . . . . ?
O11 Dy1 O5 C28 113.9(3) . . . . ?
O6 Dy1 O5 C28 -38.2(2) . . . . ?
N1 Dy1 O5 C28 177.2(3) . . . . ?
N2 Dy1 O5 C28 -118.7(3) . . . . ?
O1 Dy1 O6 C30 -71.5(3) . . . . ?
O10 Dy1 O6 C30 -158.1(3) . . . . ?
O2 Dy1 O6 C30 -17.6(3) . . . . ?
O11 Dy1 O6 C30 -120.3(3) . . . . ?
O5 Dy1 O6 C30 35.8(3) . . . . ?
N1 Dy1 O6 C30 98.4(3) . . . . ?
N2 Dy1 O6 C30 123.0(3) . . . . ?
O1 Dy1 O10 C38 48.3(3) . . . . ?
O2 Dy1 O10 C38 -1.8(3) . . . . ?
O11 Dy1 O10 C38 -32.6(3) . . . . ?
O5 Dy1 O10 C38 144.1(3) . . . . ?
O6 Dy1 O10 C38 121.9(3) . . . . ?
N1 Dy1 O10 C38 -100.7(3) . . . . ?
N2 Dy1 O10 C38 -155.8(3) . . . . ?
O1 Dy1 O11 C40 -52.3(3) . . . . ?
O10 Dy1 O11 C40 32.8(3) . . . . ?
O2 Dy1 O11 C40 -127.3(3) . . . . ?
O5 Dy1 O11 C40 -143.8(3) . . . . ?
O6 Dy1 O11 C40 -5.5(3) . . . . ?
N1 Dy1 O11 C40 149.8(3) . . . . ?
N2 Dy1 O11 C40 97.5(3) . . . . ?
O1 Dy1 O2 C18 -18.7(3) . . . . ?
O10 Dy1 O2 C18 34.1(3) . . . . ?
O11 Dy1 O2 C18 64.8(3) . . . . ?
O5 Dy1 O2 C18 -125.2(3) . . . . ?
O6 Dy1 O2 C18 -72.4(3) . . . . ?
N1 Dy1 O2 C18 144.1(3) . . . . ?
N2 Dy1 O2 C18 174.9(3) . . . . ?
O1 Dy1 N1 C11 5.5(4) . . . . ?
O10 Dy1 N1 C11 114.1(3) . . . . ?
O2 Dy1 N1 C11 -26.0(3) . . . . ?
O11 Dy1 N1 C11 48.9(3) . . . . ?
O5 Dy1 N1 C11 -99.0(3) . . . . ?
O6 Dy1 N1 C11 -156.4(2) . . . . ?
N2 Dy1 N1 C11 176.5(3) . . . . ?
O1 Dy1 N1 C6 -174.9(2) . . . . ?
O10 Dy1 N1 C6 -66.4(2) . . . . ?
O2 Dy1 N1 C6 153.5(2) . . . . ?
O11 Dy1 N1 C6 -131.5(2) . . . . ?
O5 Dy1 N1 C6 80.5(2) . . . . ?
O6 Dy1 N1 C6 23.1(3) . . . . ?
N2 Dy1 N1 C6 -3.9(2) . . . . ?
O1 Dy1 N2 C16 -5.7(3) . . . . ?
O10 Dy1 N2 C16 -55.2(3) . . . . ?
O2 Dy1 N2 C16 149.3(2) . . . . ?
O11 Dy1 N2 C16 -117.6(3) . . . . ?
O5 Dy1 N2 C16 93.1(3) . . . . ?
O6 Dy1 N2 C16 20.9(2) . . . . ?
N1 Dy1 N2 C16 -176.6(3) . . . . ?
O1 Dy1 N2 C12 175.5(2) . . . . ?
O10 Dy1 N2 C12 126.0(2) . . . . ?
O2 Dy1 N2 C12 -29.5(3) . . . . ?
O11 Dy1 N2 C12 63.6(2) . . . . ?
O5 Dy1 N2 C12 -85.7(2) . . . . ?
O6 Dy1 N2 C12 -157.9(2) . . . . ?
N1 Dy1 N2 C12 4.5(2) . . . . ?
C11 N1 C6 C7 0.7(5) . . . . ?
Dy1 N1 C6 C7 -178.9(2) . . . . ?
C11 N1 C6 C12 -177.3(3) . . . . ?
Dy1 N1 C6 C12 3.2(4) . . . . ?
N1 C6 C7 C8 -1.0(5) . . . . ?
C12 C6 C7 C8 176.9(3) . . . . ?
C6 C7 C8 C10 0.5(5) . . . . ?
C6 C7 C8 C9 -179.5(4) . . . . ?
C7 C8 C10 C11 0.2(6) . . . . ?
C9 C8 C10 C11 -179.8(4) . . . . ?
C6 N1 C11 C10 0.0(6) . . . . ?
Dy1 N1 C11 C10 179.6(3) . . . . ?
C8 C10 C11 N1 -0.5(6) . . . . ?
C16 N2 C12 C13 -2.2(5) . . . . ?
Dy1 N2 C12 C13 176.7(2) . . . . ?
C16 N2 C12 C6 176.3(3) . . . . ?
Dy1 N2 C12 C6 -4.8(4) . . . . ?
N1 C6 C12 N2 1.1(4) . . . . ?
C7 C6 C12 N2 -176.9(3) . . . . ?
N1 C6 C12 C13 179.6(3) . . . . ?
C7 C6 C12 C13 1.6(5) . . . . ?
N2 C12 C13 C14 1.6(5) . . . . ?
C6 C12 C13 C14 -176.8(3) . . . . ?
C12 C13 C14 C15 0.1(5) . . . . ?
C12 C13 C14 C17 178.6(4) . . . . ?
C13 C14 C15 C16 -1.2(6) . . . . ?
C17 C14 C15 C16 -179.6(4) . . . . ?
C12 N2 C16 C15 1.1(5) . . . . ?
Dy1 N2 C16 C15 -177.8(3) . . . . ?
C14 C15 C16 N2 0.6(6) . . . . ?
Dy1 O2 C18 C19 11.4(5) . . . . ?
Dy1 O2 C18 C27 -169.6(2) . . . . ?
O2 C18 C19 C20 4.8(6) . . . . ?
C27 C18 C19 C20 -174.2(3) . . . . ?
Dy1 O1 C20 C19 -20.8(5) . . . . ?
Dy1 O1 C20 C21 160.6(2) . . . . ?
C18 C19 C20 O1 -1.2(5) . . . . ?
C18 C19 C20 C21 177.3(3) . . . . ?
O1 C20 C21 C26 6.3(4) . . . . ?
C19 C20 C21 C26 -172.3(3) . . . . ?
O1 C20 C21 C22 -174.4(3) . . . . ?
C19 C20 C21 C22 7.0(5) . . . . ?
C26 C21 C22 C23 0.4(6) . . . . ?
C20 C21 C22 C23 -178.9(3) . . . . ?
C21 C22 C23 C24 0.0(6) . . . . ?
C22 C23 C24 C25 0.2(7) . . . . ?
C23 C24 C25 C26 -0.7(7) . . . . ?
C22 C21 C26 C25 -0.9(6) . . . . ?
C20 C21 C26 C25 178.4(4) . . . . ?
C24 C25 C26 C21 1.1(7) . . . . ?
O2 C18 C27 F3 179.9(3) . . . . ?
C19 C18 C27 F3 -0.9(5) . . . . ?
O2 C18 C27 F4 56.6(4) . . . . ?
C19 C18 C27 F4 -124.2(4) . . . . ?
O2 C18 C27 F2 -60.5(4) . . . . ?
C19 C18 C27 F2 118.7(4) . . . . ?
Dy1 O5 C28 C29 31.8(5) . . . . ?
Dy1 O5 C28 C37 -149.5(2) . . . . ?
O5 C28 C29 C30 2.5(5) . . . . ?
C37 C28 C29 C30 -176.1(3) . . . . ?
Dy1 O6 C30 C29 -22.0(4) . . . . ?
Dy1 O6 C30 C31 159.0(2) . . . . ?
C28 C29 C30 O6 -8.4(5) . . . . ?
C28 C29 C30 C31 170.5(3) . . . . ?
O6 C30 C31 C36 -28.1(4) . . . . ?
C29 C30 C31 C36 152.9(3) . . . . ?
O6 C30 C31 C32 149.1(3) . . . . ?
C29 C30 C31 C32 -29.9(5) . . . . ?
C36 C31 C32 C33 1.3(6) . . . . ?
C30 C31 C32 C33 -175.8(4) . . . . ?
C31 C32 C33 C34 -1.7(8) . . . . ?
C32 C33 C34 C35 -0.1(8) . . . . ?
C33 C34 C35 C36 2.1(8) . . . . ?
C34 C35 C36 C31 -2.5(7) . . . . ?
C32 C31 C36 C35 0.8(6) . . . . ?
C30 C31 C36 C35 178.0(4) . . . . ?
O5 C28 C37 F8 -60.4(4) . . . . ?
C29 C28 C37 F8 118.4(4) . . . . ?
O5 C28 C37 F7 178.2(3) . . . . ?
C29 C28 C37 F7 -3.0(5) . . . . ?
O5 C28 C37 F9 58.6(4) . . . . ?
C29 C28 C37 F9 -122.6(4) . . . . ?
Dy1 O10 C38 C39 26.6(5) . . . . ?
Dy1 O10 C38 C47 -153.9(3) . . . . ?
O10 C38 C39 C40 1.7(6) . . . . ?
C47 C38 C39 C40 -177.8(4) . . . . ?
Dy1 O11 C40 C39 -22.9(5) . . . . ?
Dy1 O11 C40 C41 156.5(2) . . . . ?
C38 C39 C40 O11 -4.0(6) . . . . ?
C38 C39 C40 C41 176.6(3) . . . . ?
O11 C40 C41 C42 -10.7(5) . . . . ?
C39 C40 C41 C42 168.7(4) . . . . ?
O11 C40 C41 C46 170.0(3) . . . . ?
C39 C40 C41 C46 -10.6(5) . . . . ?
C46 C41 C42 C43 0.7(6) . . . . ?
C40 C41 C42 C43 -178.6(4) . . . . ?
C41 C42 C43 C44 -0.9(7) . . . . ?
C42 C43 C44 C45 0.3(7) . . . . ?
C43 C44 C45 C46 0.5(7) . . . . ?
C44 C45 C46 C41 -0.6(7) . . . . ?
C42 C41 C46 C45 0.1(6) . . . . ?
C40 C41 C46 C45 179.3(4) . . . . ?
O10 C38 C47 F12 -58.9(5) . . . . ?
C39 C38 C47 F12 120.7(4) . . . . ?
O10 C38 C47 F13 177.2(4) . . . . ?
C39 C38 C47 F13 -3.3(6) . . . . ?
O10 C38 C47 F14 57.3(5) . . . . ?
C39 C38 C47 F14 -123.2(4) . . . . ?
C5 C1 C2 C3 178.3(7) . . . . ?
C48 C4 C5 C1 -178.1(8) . . . . ?
C2 C1 C5 C4 173.2(8) . . . . ?
C5 C4 C48 C49 172.8(9) . . . . ?
